data_7711527
loop_
_publ_author_name
'Yang, Ming-Xing'
'Yan, Rong-Zhi'
'Chen, Lijuan'
'Lin, Shen'

_publ_section_title
;
 Five 3D Co(II)-MOFs constructed from 5-(2-methylimidazol-1-yl)
 isophthalic acid and different bis(imidazole) ligands and one of their
 derivatives as an efficient electrocatalyst for ORR
;
_journal_name_full 'Dalton Transactions'
_journal_paper_doi 10.1039/D2DT02383K
_journal_year 2022
_chemical_formula_moiety 'C36 H26 Co2 N8 O8'
_chemical_formula_sum 'C36 H26 Co2 N8 O8'
_chemical_formula_weight 816.51
_space_group_crystal_system monoclinic
_space_group_IT_number 14
_space_group_name_Hall '-P 2ybc'
_space_group_name_H-M_alt 'P 1 21/c 1'
_atom_sites_solution_hydrogens geom
_audit_creation_method SHELXL-2018/3
_audit_update_record
;
2022-10-07 deposited with the CCDC.	2022-10-20 downloaded from the CCDC.
;
_cell_angle_alpha 90
_cell_angle_beta 129.134(10)
_cell_angle_gamma 90
_cell_formula_units_Z 2
_cell_length_a 10.064(2)
_cell_length_b 14.736(3)
_cell_length_c 15.222(3)
_cell_measurement_reflns_used 5309
_cell_measurement_temperature 293(2)
_cell_measurement_theta_max 27.4894
_cell_measurement_theta_min 2.0251
_cell_volume 1751.1(7)
_computing_cell_refinement '(CrystalClear; Rigaku, 2002)'
_computing_data_collection '(CrystalClear; Rigaku, 2002)'
_computing_data_reduction '(CrystalClear; Rigaku, 2002)'
_computing_molecular_graphics 'Bruker SHELXTL'
_computing_publication_material 'Bruker SHELXTL'
_computing_structure_refinement 'SHELXL-2018/3 (Sheldrick, 2018)'
_computing_structure_solution 'SHELXL-2018/3 (Sheldrick, 2018)'
_diffrn_ambient_temperature 293(2)
_diffrn_detector_area_resol_mean 28.5714
_diffrn_measured_fraction_theta_full 0.993
_diffrn_measured_fraction_theta_max 0.991
_diffrn_measurement_device_type 'Rigaku Mercury CCD'
_diffrn_measurement_method '\w scan'
_diffrn_radiation_type MoK\a
_diffrn_radiation_wavelength 0.71073
_diffrn_reflns_av_R_equivalents 0.0229
_diffrn_reflns_av_unetI/netI 0.0231
_diffrn_reflns_Laue_measured_fraction_full 0.993
_diffrn_reflns_Laue_measured_fraction_max 0.991
_diffrn_reflns_limit_h_max 13
_diffrn_reflns_limit_h_min -13
_diffrn_reflns_limit_k_max 19
_diffrn_reflns_limit_k_min -18
_diffrn_reflns_limit_l_max 19
_diffrn_reflns_limit_l_min -19
_diffrn_reflns_number 13596
_diffrn_reflns_point_group_measured_fraction_full 0.993
_diffrn_reflns_point_group_measured_fraction_max 0.991
_diffrn_reflns_theta_full 25.242
_diffrn_reflns_theta_max 27.487
_diffrn_reflns_theta_min 2.953
_exptl_absorpt_coefficient_mu 1.013
_exptl_absorpt_correction_T_max 0.951
_exptl_absorpt_correction_T_min 0.930
_exptl_absorpt_correction_type multi-scan
_exptl_absorpt_process_details '(CrystalClear; Rigaku, 2002)'
_exptl_crystal_colour 'dark purple'
_exptl_crystal_density_diffrn 1.549
_exptl_crystal_description column
_exptl_crystal_F_000 832
_exptl_crystal_size_max 0.18
_exptl_crystal_size_mid 0.06
_exptl_crystal_size_min 0.05
_refine_diff_density_max 0.618
_refine_diff_density_min -0.420
_refine_diff_density_rms 0.055
_refine_ls_extinction_method none
_refine_ls_goodness_of_fit_ref 1.016
_refine_ls_hydrogen_treatment mixed
_refine_ls_matrix_type full
_refine_ls_number_parameters 245
_refine_ls_number_reflns 3975
_refine_ls_number_restraints 0
_refine_ls_restrained_S_all 1.016
_refine_ls_R_factor_all 0.0380
_refine_ls_R_factor_gt 0.0334
_refine_ls_shift/su_max 0.001
_refine_ls_shift/su_mean 0.000
_refine_ls_structure_factor_coef Fsqd
_refine_ls_weighting_details 'w=1/[\s^2^(Fo^2^)+(0.0721P)^2^+0.2914P] where P=(Fo^2^+2Fc^2^)/3'
_refine_ls_weighting_scheme calc
_refine_ls_wR_factor_gt 0.1009
_refine_ls_wR_factor_ref 0.1046
_reflns_Friedel_coverage 0.000
_reflns_number_gt 3555
_reflns_number_total 3975
_reflns_threshold_expression 'I > 2\s(I)'
_cod_data_source_file d2dt02383k2.cif
_cod_data_source_block C36H26Co2N8O8
_cod_depositor_comments
;
The following automatic conversions were performed:

data item '_exptl_absorpt_correction_type' value 'Multi-scan' was
changed to 'multi-scan' in accordance with the
/home/data/users/saulius/crontab/automatic-downloads/rss-feeds/RSC/lib/dictionaries/cif_core.dic
dictionary named 'cif_core.dic' version 2.4.2 last updated on
2011-04-26.

Automatic conversion script
Id: cif_fix_values 7556 2019-12-06 15:28:31Z antanas 
;
_cod_original_cell_volume 1751.1(6)
_cod_original_sg_symbol_H-M 'P 21/c'
_cod_database_code 7711527
_shelx_shelxl_version_number 2018/3
_shelx_space_group_comment
;
The symmetry employed for this shelxl refinement is uniquely defined
by the following loop, which should always be used as a source of
symmetry information in preference to the above space-group names.
They are only intended as comments.
;

loop_
_space_group_symop_operation_xyz
'x, y, z'
'-x, y+1/2, -z+1/2'
'-x, -y, -z'
'x, -y-1/2, z-1/2'

loop_
_atom_site_label
_atom_site_type_symbol
_atom_site_fract_x
_atom_site_fract_y
_atom_site_fract_z
_atom_site_U_iso_or_equiv
_atom_site_adp_type
_atom_site_occupancy
_atom_site_site_symmetry_order
_atom_site_calc_flag
_atom_site_refinement_flags_posn
_atom_site_refinement_flags_adp
_atom_site_refinement_flags_occupancy
_atom_site_disorder_assembly
_atom_site_disorder_group
Co1 Co 0.43270(3) 0.15494(2) 0.46422(2) 0.02656(11) Uani 1 1 d . . . . .
O1 O 0.1901(2) 0.19300(11) 0.47470(14) 0.0496(4) Uani 1 1 d . . . . .
O2 O 0.20919(17) 0.08974(9) 0.37870(12) 0.0382(3) Uani 1 1 d . . . . .
O3 O -0.2524(2) 0.16870(11) 0.51743(14) 0.0477(4) Uani 1 1 d . . . . .
O4 O -0.48134(18) 0.08411(10) 0.39874(13) 0.0429(3) Uani 1 1 d . . . . .
N1 N -0.3599(2) -0.08481(11) 0.16710(14) 0.0366(4) Uani 1 1 d . . . . .
N2 N -0.4286(2) -0.21284(11) 0.07491(13) 0.0358(4) Uani 1 1 d . . . . .
N3 N 0.7612(2) 0.10784(11) 0.81074(12) 0.0370(4) Uani 1 1 d . . . . .
N4 N 0.5752(2) 0.15125(10) 0.63379(12) 0.0310(3) Uani 1 1 d . . . . .
C1 C -0.0315(2) 0.08337(12) 0.37386(16) 0.0315(4) Uani 1 1 d . . . . .
C2 C -0.1035(2) 0.11213(12) 0.42213(16) 0.0311(4) Uani 1 1 d . . . . .
H2A H -0.047709 0.156276 0.478387 0.037 Uiso 1 1 calc R U . . .
C3 C -0.2567(2) 0.07655(12) 0.38841(15) 0.0306(4) Uani 1 1 d . . . . .
C4 C -0.3391(2) 0.01054(13) 0.30497(16) 0.0352(4) Uani 1 1 d . . . . .
H4A H -0.441408 -0.014472 0.282157 0.042 Uiso 1 1 calc R U . . .
C5 C -0.2689(2) -0.01801(13) 0.25574(16) 0.0348(4) Uani 1 1 d . . . . .
C6 C -0.1156(2) 0.01755(13) 0.28941(16) 0.0355(4) Uani 1 1 d . . . . .
H6A H -0.069269 -0.002392 0.255857 0.043 Uiso 1 1 calc R U . . .
C7 C 0.1333(2) 0.12558(14) 0.41258(16) 0.0339(4) Uani 1 1 d . . . . .
C8 C -0.3333(2) 0.11231(13) 0.44053(16) 0.0339(4) Uani 1 1 d . . . . .
C9 C -0.5241(3) -0.07477(15) 0.06667(17) 0.0432(5) Uani 1 1 d . . . . .
H9A H -0.593238 -0.023588 0.042607 0.052 Uiso 1 1 calc R U . . .
C10 C -0.5647(3) -0.15358(14) 0.01039(18) 0.0418(5) Uani 1 1 d . . . . .
H10A H -0.667903 -0.166160 -0.060647 0.050 Uiso 1 1 calc R U . . .
C11 C -0.3077(3) -0.16932(14) 0.16925(18) 0.0400(5) Uani 1 1 d . . . . .
C12 C -0.1413(4) -0.2091(2) 0.2655(2) 0.0899(12) Uani 1 1 d . . . . .
H12A H -0.144629 -0.273667 0.256133 0.135 Uiso 1 1 calc R U . . .
H12B H -0.120235 -0.195501 0.335043 0.135 Uiso 1 1 calc R U . . .
H12C H -0.051341 -0.183791 0.267720 0.135 Uiso 1 1 calc R U . . .
C13 C 1.0096(4) 0.09283(16) 1.0094(2) 0.0779(10) Uani 1 1 d . . . . .
H13A H 1.016959 0.155725 1.015771 0.093 Uiso 1 1 calc R U . . .
C14 C 0.8744(4) -0.03859(16) 0.89627(19) 0.0729(10) Uani 1 1 d . . . . .
H14A H 0.790568 -0.065152 0.826313 0.087 Uiso 1 1 calc R U . . .
C15 C 0.8844(3) 0.05265(14) 0.90704(16) 0.0426(5) Uani 1 1 d . . . . .
C16 C 0.6793(3) 0.18301(15) 0.80978(17) 0.0462(5) Uani 1 1 d . . . . .
H16A H 0.699280 0.210679 0.872063 0.055 Uiso 1 1 calc R U . . .
C17 C 0.5641(3) 0.20862(14) 0.70034(17) 0.0428(5) Uani 1 1 d . . . . .
H17A H 0.489039 0.257360 0.674055 0.051 Uiso 1 1 calc R U . . .
C18 C 0.6949(2) 0.09145(13) 0.70254(14) 0.0325(4) Uani 1 1 d . . . . .
H18B H 0.729048 0.044527 0.679903 0.039 Uiso 1 1 calc R U . . .

loop_
_atom_site_aniso_label
_atom_site_aniso_U_11
_atom_site_aniso_U_22
_atom_site_aniso_U_33
_atom_site_aniso_U_23
_atom_site_aniso_U_13
_atom_site_aniso_U_12
Co1 0.02528(16) 0.02868(16) 0.02470(15) 0.00059(8) 0.01529(13) 0.00014(8)
O1 0.0421(9) 0.0485(9) 0.0613(10) -0.0194(8) 0.0341(8) -0.0176(7)
O2 0.0300(7) 0.0438(8) 0.0474(8) -0.0028(6) 0.0275(6) -0.0026(6)
O3 0.0410(9) 0.0603(10) 0.0487(9) -0.0196(7) 0.0316(8) -0.0055(7)
O4 0.0366(8) 0.0492(8) 0.0561(9) -0.0145(7) 0.0356(7) -0.0084(6)
N1 0.0339(9) 0.0350(9) 0.0415(9) -0.0117(7) 0.0241(8) -0.0054(7)
N2 0.0331(9) 0.0342(8) 0.0325(8) -0.0076(6) 0.0171(7) -0.0021(7)
N3 0.0418(10) 0.0299(8) 0.0240(7) 0.0026(6) 0.0134(7) 0.0042(7)
N4 0.0339(9) 0.0310(8) 0.0255(7) 0.0027(5) 0.0175(7) 0.0038(6)
C1 0.0272(9) 0.0312(9) 0.0388(9) -0.0016(7) 0.0221(8) -0.0020(7)
C2 0.0292(9) 0.0298(9) 0.0352(9) -0.0062(7) 0.0207(8) -0.0031(7)
C3 0.0293(9) 0.0302(9) 0.0384(9) -0.0029(7) 0.0242(8) -0.0008(7)
C4 0.0315(10) 0.0349(10) 0.0458(10) -0.0075(8) 0.0276(9) -0.0073(8)
C5 0.0340(10) 0.0314(9) 0.0410(10) -0.0107(8) 0.0246(9) -0.0059(7)
C6 0.0380(10) 0.0356(10) 0.0449(10) -0.0082(8) 0.0319(9) -0.0026(8)
C7 0.0264(9) 0.0371(10) 0.0376(10) 0.0018(8) 0.0198(8) -0.0004(8)
C8 0.0344(10) 0.0344(10) 0.0397(10) -0.0015(8) 0.0266(9) 0.0020(8)
C9 0.0392(11) 0.0366(10) 0.0460(11) -0.0022(9) 0.0231(10) 0.0032(9)
C10 0.0355(11) 0.0396(11) 0.0354(10) -0.0030(8) 0.0153(9) 0.0021(8)
C11 0.0341(11) 0.0390(11) 0.0381(10) -0.0103(8) 0.0185(9) -0.0010(8)
C12 0.0533(17) 0.0633(18) 0.0649(17) -0.0273(14) -0.0047(14) 0.0182(14)
C13 0.094(2) 0.0280(11) 0.0343(11) -0.0011(9) 0.0039(13) 0.0086(12)
C14 0.086(2) 0.0358(12) 0.0278(10) -0.0034(8) 0.0033(12) 0.0046(12)
C15 0.0484(12) 0.0333(10) 0.0257(9) 0.0040(7) 0.0137(9) 0.0043(9)
C16 0.0644(15) 0.0359(10) 0.0307(10) -0.0020(8) 0.0264(10) 0.0078(10)
C17 0.0566(13) 0.0341(10) 0.0357(10) 0.0023(8) 0.0281(10) 0.0105(9)
C18 0.0341(10) 0.0320(9) 0.0263(8) 0.0014(7) 0.0166(8) 0.0021(7)

loop_
_atom_type_symbol
_atom_type_description
_atom_type_scat_dispersion_real
_atom_type_scat_dispersion_imag
_atom_type_scat_source
C C 0.0033 0.0016 'International Tables Vol C Tables 4.2.6.8 and 6.1.1.4'
H H 0.0000 0.0000 'International Tables Vol C Tables 4.2.6.8 and 6.1.1.4'
Co Co 0.3494 0.9721 'International Tables Vol C Tables 4.2.6.8 and 6.1.1.4'
N N 0.0061 0.0033 'International Tables Vol C Tables 4.2.6.8 and 6.1.1.4'
O O 0.0106 0.0060 'International Tables Vol C Tables 4.2.6.8 and 6.1.1.4'

loop_
_geom_angle_atom_site_label_1
_geom_angle_atom_site_label_2
_geom_angle_atom_site_label_3
_geom_angle
_geom_angle_site_symmetry_1
_geom_angle_site_symmetry_3
_geom_angle_publ_flag
O4 Co1 O2 95.08(6) 1_655 . ?
O4 Co1 N4 116.59(7) 1_655 . ?
O2 Co1 N4 114.90(6) . . ?
O4 Co1 N2 107.03(7) 1_655 2 ?
O2 Co1 N2 117.70(6) . 2 ?
N4 Co1 N2 105.56(6) . 2 ?
C7 O2 Co1 104.67(12) . . ?
C8 O4 Co1 108.91(12) . 1_455 ?
C11 N1 C9 107.65(16) . . ?
C11 N1 C5 127.11(17) . . ?
C9 N1 C5 125.09(17) . . ?
C11 N2 C10 106.59(17) . . ?
C11 N2 Co1 128.21(14) . 2_545 ?
C10 N2 Co1 124.82(13) . 2_545 ?
C18 N3 C16 107.40(16) . . ?
C18 N3 C15 126.00(17) . . ?
C16 N3 C15 126.43(16) . . ?
C18 N4 C17 106.53(16) . . ?
C18 N4 Co1 126.28(12) . . ?
C17 N4 Co1 127.17(13) . . ?
C2 C1 C6 119.15(16) . . ?
C2 C1 C7 118.91(16) . . ?
C6 C1 C7 121.93(16) . . ?
C1 C2 C3 121.39(17) . . ?
C1 C2 H2A 119.3 . . ?
C3 C2 H2A 119.3 . . ?
C4 C3 C2 119.20(16) . . ?
C4 C3 C8 121.29(16) . . ?
C2 C3 C8 119.48(16) . . ?
C5 C4 C3 119.77(17) . . ?
C5 C4 H4A 120.1 . . ?
C3 C4 H4A 120.1 . . ?
C4 C5 C6 121.06(17) . . ?
C4 C5 N1 118.44(16) . . ?
C6 C5 N1 120.49(16) . . ?
C5 C6 C1 119.43(16) . . ?
C5 C6 H6A 120.3 . . ?
C1 C6 H6A 120.3 . . ?
O1 C7 O2 122.47(17) . . ?
O1 C7 C1 119.80(17) . . ?
O2 C7 C1 117.73(17) . . ?
O3 C8 O4 124.09(17) . . ?
O3 C8 C3 119.02(17) . . ?
O4 C8 C3 116.84(16) . . ?
C10 C9 N1 106.44(19) . . ?
C10 C9 H9A 126.8 . . ?
N1 C9 H9A 126.8 . . ?
C9 C10 N2 109.11(19) . . ?
C9 C10 H10A 125.4 . . ?
N2 C10 H10A 125.4 . . ?
N2 C11 N1 110.21(18) . . ?
N2 C11 C12 124.96(19) . . ?
N1 C11 C12 124.80(19) . . ?
C11 C12 H12A 109.5 . . ?
C11 C12 H12B 109.5 . . ?
H12A C12 H12B 109.5 . . ?
C11 C12 H12C 109.5 . . ?
H12A C12 H12C 109.5 . . ?
H12B C12 H12C 109.5 . . ?
C15 C13 C14 119.5(2) . 3_757 ?
C15 C13 H13A 120.2 . . ?
C14 C13 H13A 120.2 3_757 . ?
C15 C14 C13 119.7(2) . 3_757 ?
C15 C14 H14A 120.2 . . ?
C13 C14 H14A 120.2 3_757 . ?
C14 C15 C13 120.8(2) . . ?
C14 C15 N3 119.39(19) . . ?
C13 C15 N3 119.85(19) . . ?
C17 C16 N3 106.29(17) . . ?
C17 C16 H16A 126.9 . . ?
N3 C16 H16A 126.9 . . ?
C16 C17 N4 109.32(18) . . ?
C16 C17 H17A 125.3 . . ?
N4 C17 H17A 125.3 . . ?
N4 C18 N3 110.45(17) . . ?
N4 C18 H18B 124.8 . . ?
N3 C18 H18B 124.8 . . ?

loop_
_geom_bond_atom_site_label_1
_geom_bond_atom_site_label_2
_geom_bond_distance
_geom_bond_site_symmetry_2
_geom_bond_publ_flag
Co1 O4 1.9797(13) 1_655 ?
Co1 O2 1.9953(14) . ?
Co1 N4 2.0124(16) . ?
Co1 N2 2.0302(16) 2 ?
O1 C7 1.235(3) . ?
O2 C7 1.275(2) . ?
O3 C8 1.233(2) . ?
O4 C8 1.266(2) . ?
N1 C11 1.344(3) . ?
N1 C9 1.379(3) . ?
N1 C5 1.438(2) . ?
N2 C11 1.322(3) . ?
N2 C10 1.380(3) . ?
N3 C18 1.352(2) . ?
N3 C16 1.375(3) . ?
N3 C15 1.433(2) . ?
N4 C18 1.316(2) . ?
N4 C17 1.377(2) . ?
C1 C2 1.384(2) . ?
C1 C6 1.391(3) . ?
C1 C7 1.500(2) . ?
C2 C3 1.385(3) . ?
C2 H2A 0.9300 . ?
C3 C4 1.385(2) . ?
C3 C8 1.507(2) . ?
C4 C5 1.381(3) . ?
C4 H4A 0.9300 . ?
C5 C6 1.385(3) . ?
C6 H6A 0.9300 . ?
C9 C10 1.345(3) . ?
C9 H9A 0.9300 . ?
C10 H10A 0.9300 . ?
C11 C12 1.482(3) . ?
C12 H12A 0.9600 . ?
C12 H12B 0.9600 . ?
C12 H12C 0.9600 . ?
C13 C15 1.374(3) . ?
C13 C14 1.396(3) 3_757 ?
C13 H13A 0.9300 . ?
C14 C15 1.351(3) . ?
C14 H14A 0.9300 . ?
C16 C17 1.351(3) . ?
C16 H16A 0.9300 . ?
C17 H17A 0.9300 . ?
C18 H18B 0.9300 . ?

loop_
_geom_hbond_atom_site_label_D
_geom_hbond_atom_site_label_H
_geom_hbond_atom_site_label_A
_geom_hbond_distance_DH
_geom_hbond_distance_HA
_geom_hbond_distance_DA
_geom_hbond_angle_DHA
_geom_hbond_site_symmetry_A
_geom_hbond_publ_flag
C12 H12A O2 0.96 2.65 3.490(3) 146.9 2_545 yes
C16 H16A O3 0.93 2.63 3.535(3) 163.5 4_666 yes
C18 H18B O2 0.93 2.41 3.331(2) 172.2 3_656 yes

loop_
_geom_torsion_atom_site_label_1
_geom_torsion_atom_site_label_2
_geom_torsion_atom_site_label_3
_geom_torsion_atom_site_label_4
_geom_torsion
_geom_torsion_site_symmetry_1
_geom_torsion_site_symmetry_2
_geom_torsion_site_symmetry_3
_geom_torsion_site_symmetry_4
_geom_torsion_publ_flag
C6 C1 C2 C3 0.2(3) . . . . ?
C7 C1 C2 C3 178.99(18) . . . . ?
C1 C2 C3 C4 0.3(3) . . . . ?
C1 C2 C3 C8 -177.88(17) . . . . ?
C2 C3 C4 C5 -0.8(3) . . . . ?
C8 C3 C4 C5 177.34(18) . . . . ?
C3 C4 C5 C6 0.8(3) . . . . ?
C3 C4 C5 N1 -178.28(17) . . . . ?
C11 N1 C5 C4 -116.1(2) . . . . ?
C9 N1 C5 C4 59.0(3) . . . . ?
C11 N1 C5 C6 64.9(3) . . . . ?
C9 N1 C5 C6 -120.1(2) . . . . ?
C4 C5 C6 C1 -0.3(3) . . . . ?
N1 C5 C6 C1 178.78(18) . . . . ?
C2 C1 C6 C5 -0.2(3) . . . . ?
C7 C1 C6 C5 -178.96(18) . . . . ?
Co1 O2 C7 O1 7.5(2) . . . . ?
Co1 O2 C7 C1 -172.84(14) . . . . ?
C2 C1 C7 O1 -9.8(3) . . . . ?
C6 C1 C7 O1 169.0(2) . . . . ?
C2 C1 C7 O2 170.59(17) . . . . ?
C6 C1 C7 O2 -10.7(3) . . . . ?
Co1 O4 C8 O3 6.4(3) 1_455 . . . ?
Co1 O4 C8 C3 -171.06(13) 1_455 . . . ?
C4 C3 C8 O3 177.41(19) . . . . ?
C2 C3 C8 O3 -4.5(3) . . . . ?
C4 C3 C8 O4 -5.0(3) . . . . ?
C2 C3 C8 O4 173.10(18) . . . . ?
C11 N1 C9 C10 -1.0(2) . . . . ?
C5 N1 C9 C10 -176.85(19) . . . . ?
N1 C9 C10 N2 0.6(3) . . . . ?
C11 N2 C10 C9 0.1(3) . . . . ?
Co1 N2 C10 C9 173.53(15) 2_545 . . . ?
C10 N2 C11 N1 -0.7(2) . . . . ?
Co1 N2 C11 N1 -173.89(13) 2_545 . . . ?
C10 N2 C11 C12 177.0(3) . . . . ?
Co1 N2 C11 C12 3.9(4) 2_545 . . . ?
C9 N1 C11 N2 1.1(2) . . . . ?
C5 N1 C11 N2 176.82(18) . . . . ?
C9 N1 C11 C12 -176.7(3) . . . . ?
C5 N1 C11 C12 -0.9(4) . . . . ?
C13 C14 C15 C13 1.2(6) 3_757 . . . ?
C13 C14 C15 N3 -177.8(3) 3_757 . . . ?
C14 C13 C15 C14 -1.2(6) 3_757 . . . ?
C14 C13 C15 N3 177.8(3) 3_757 . . . ?
C18 N3 C15 C14 -38.0(4) . . . . ?
C16 N3 C15 C14 136.8(3) . . . . ?
C18 N3 C15 C13 142.9(3) . . . . ?
C16 N3 C15 C13 -42.3(4) . . . . ?
C18 N3 C16 C17 0.9(3) . . . . ?
C15 N3 C16 C17 -174.6(2) . . . . ?
N3 C16 C17 N4 -0.9(3) . . . . ?
C18 N4 C17 C16 0.5(3) . . . . ?
Co1 N4 C17 C16 178.86(15) . . . . ?
C17 N4 C18 N3 0.1(2) . . . . ?
Co1 N4 C18 N3 -178.28(12) . . . . ?
C16 N3 C18 N4 -0.7(2) . . . . ?
C15 N3 C18 N4 174.92(19) . . . . ?
